data_2217153
loop_
_publ_author_name
'Shouwen Jin'
'Daqi Wang'
'Yun Chen'

_publ_section_title
;7-[4-(5,7-Dimethyl-1,8-naphthyridin-2-yloxy)phenoxy]-2,4-dimethyl-1,8-naphthyridine
 methanol disolvate
;
_journal_coeditor_code KP2143
_journal_issue 1
_journal_name_full 'Acta Crystallographica Section E'
_journal_page_first o249
_journal_page_last o249
_journal_paper_doi 10.1107/S160053680706549X
_journal_volume 64
_journal_year 2008
_chemical_formula_iupac 'C26 H22 N4 O2, 2C H4 O'
_chemical_formula_moiety 'C26 H22 N4 O2, 2(C H4 O)'
_chemical_formula_sum 'C28 H30 N4 O4'
_chemical_formula_weight 486.56
_chemical_name_systematic
;
7-[4-(5,7-Dimethyl-1,8-naphthyridin-2-yloxy)phenoxy]-2,4-dimethyl-\
1,8-naphthyridine dimethanol solvate
;
_space_group_IT_number 2
_symmetry_cell_setting triclinic
_symmetry_space_group_name_Hall '-P 1'
_symmetry_space_group_name_H-M 'P -1'
_atom_sites_solution_hydrogens geom
_atom_sites_solution_primary direct
_atom_sites_solution_secondary difmap
_cell_angle_alpha 78.679(6)
_cell_angle_beta 79.653(6)
_cell_angle_gamma 82.689(6)
_cell_formula_units_Z 1
_cell_length_a 7.009(3)
_cell_length_b 9.244(3)
_cell_length_c 10.239(4)
_cell_measurement_reflns_used 877
_cell_measurement_temperature 298(2)
_cell_measurement_theta_max 24.673
_cell_measurement_theta_min 2.258
_cell_volume 637.0(4)
_computing_cell_refinement 'SMART (Bruker, 1997)'
_computing_data_collection 'SMART (Bruker, 1997)'
_computing_data_reduction 'SAINT (Bruker, 199'
_computing_molecular_graphics 'SHELXTL (Sheldrick, 1997b)'
_computing_publication_material 'SHELXTL (Sheldrick, 1997b)'
_computing_structure_refinement 'SHELXL97 (Sheldrick, 1997a)'
_computing_structure_solution 'SHELXS97 (Sheldrick, 1997a)'
_diffrn_ambient_temperature 298(2)
_diffrn_measured_fraction_theta_full 0.989
_diffrn_measured_fraction_theta_max 0.989
_diffrn_measurement_device_type 'Bruker SMART APEX CCD Diffractometer'
_diffrn_measurement_method 'phi and omega scans'
_diffrn_radiation_monochromator graphite
_diffrn_radiation_source 'fine-focus sealed tube'
_diffrn_radiation_type MoK\a
_diffrn_radiation_wavelength 0.71073
_diffrn_reflns_av_R_equivalents 0.0185
_diffrn_reflns_av_sigmaI/netI 0.0418
_diffrn_reflns_limit_h_max 5
_diffrn_reflns_limit_h_min -8
_diffrn_reflns_limit_k_max 10
_diffrn_reflns_limit_k_min -10
_diffrn_reflns_limit_l_max 12
_diffrn_reflns_limit_l_min -11
_diffrn_reflns_number 3379
_diffrn_reflns_theta_full 25.01
_diffrn_reflns_theta_max 25.01
_diffrn_reflns_theta_min 2.05
_exptl_absorpt_coefficient_mu 0.086
_exptl_absorpt_correction_T_max 0.9838
_exptl_absorpt_correction_T_min 0.9771
_exptl_absorpt_correction_type multi-scan
_exptl_absorpt_process_details '(SADABS; Sheldrick, 1996)'
_exptl_crystal_colour colourless
_exptl_crystal_density_diffrn 1.268
_exptl_crystal_density_method 'not measured'
_exptl_crystal_description block
_exptl_crystal_F_000 258
_exptl_crystal_size_max 0.27
_exptl_crystal_size_mid 0.24
_exptl_crystal_size_min 0.19
_refine_diff_density_max 0.268
_refine_diff_density_min -0.198
_refine_ls_extinction_method none
_refine_ls_goodness_of_fit_ref 1.028
_refine_ls_hydrogen_treatment constr
_refine_ls_matrix_type full
_refine_ls_number_parameters 163
_refine_ls_number_reflns 2216
_refine_ls_number_restraints 0
_refine_ls_restrained_S_all 1.028
_refine_ls_R_factor_all 0.1009
_refine_ls_R_factor_gt 0.0523
_refine_ls_shift/su_max 0.000
_refine_ls_shift/su_mean 0.000
_refine_ls_structure_factor_coef Fsqd
_refine_ls_weighting_details 'calc w=1/[\s^2^(Fo^2^)+(0.0658P)^2^+0.2468P] where P=(Fo^2^+2Fc^2^)/3'
_refine_ls_weighting_scheme calc
_refine_ls_wR_factor_gt 0.1279
_refine_ls_wR_factor_ref 0.1634
_reflns_number_gt 1236
_reflns_number_total 2216
_reflns_threshold_expression >2sigma(I)
_cod_data_source_file kp2143.cif
_cod_data_source_block I
_cod_depositor_comments
;
The following automatic conversions were performed:
'_symmetry_cell_setting' value 'Triclinic' changed to 'triclinic'
according to '/home/saulius/struct/CIF-dictionaries/cif_core.dic'
dictionary named 'cif_core.dic' version 2.4.1 from 2010-06-29.

Automatic conversion script
Id: cif_fix_enum 1527 2010-12-29 10:47:43Z saulius 

The following automatic conversions were performed:

'_symmetry_cell_setting' value 'Triclinic' changed to 'triclinic'
according to /home/saulius/struct/CIF-dictionaries/cif_core.dic
dictionary named 'cif_core.dic' version 2.4.1 from 2010-06-29.

Automatic conversion script
Id: cif_fix_values 1715 2011-07-08 13:25:40Z adriana 
;
_cod_database_code 2217153
_cod_database_fobs_code 2217153

loop_
_symmetry_equiv_pos_as_xyz
'x, y, z'
'-x, -y, -z'

loop_
_atom_site_type_symbol
_atom_site_label
_atom_site_fract_x
_atom_site_fract_y
_atom_site_fract_z
_atom_site_U_iso_or_equiv
_atom_site_adp_type
_atom_site_calc_flag
_atom_site_refinement_flags
_atom_site_occupancy
N N1 0.3076(3) 0.1993(2) 0.6758(2) 0.0483(6) Uani d . 1
N N2 0.5387(3) 0.2103(2) 0.8040(2) 0.0496(6) Uani d . 1
O O1 0.0813(3) 0.19512(19) 0.5388(2) 0.0619(6) Uani d . 1
O O2 0.3944(3) 0.5192(2) 0.7759(3) 0.0967(10) Uani d . 1
H H2 0.4376 0.4317 0.7831 0.145 Uiso calc R 1
C C1 0.4486(4) 0.1239(3) 0.7453(3) 0.0430(7) Uani d . 1
C C2 0.6819(4) 0.1463(3) 0.8699(3) 0.0529(8) Uani d . 1
C C3 0.7375(4) -0.0058(3) 0.8838(3) 0.0570(8) Uani d . 1
H H3 0.8371 -0.0463 0.9328 0.068 Uiso calc R 1
C C4 0.6492(4) -0.0972(3) 0.8273(3) 0.0521(8) Uani d . 1
C C5 0.4982(4) -0.0297(3) 0.7537(3) 0.0437(7) Uani d . 1
C C6 0.3930(4) -0.1050(3) 0.6864(3) 0.0530(8) Uani d . 1
H H6 0.4195 -0.2068 0.6903 0.064 Uiso calc R 1
C C7 0.2544(4) -0.0296(3) 0.6165(3) 0.0557(8) Uani d . 1
H H7 0.1844 -0.0778 0.5719 0.067 Uiso calc R 1
C C8 0.2194(4) 0.1241(3) 0.6135(3) 0.0489(7) Uani d . 1
C C9 0.7853(5) 0.2444(4) 0.9283(4) 0.0748(10) Uani d . 1
H H9A 0.7284 0.3448 0.9090 0.112 Uiso calc R 1
H H9B 0.9206 0.2389 0.8892 0.112 Uiso calc R 1
H H9C 0.7732 0.2123 1.0242 0.112 Uiso calc R 1
C C10 0.7114(5) -0.2600(3) 0.8422(4) 0.0768(11) Uani d . 1
H H10A 0.6335 -0.3056 0.7965 0.115 Uiso calc R 1
H H10B 0.6944 -0.3037 0.9362 0.115 Uiso calc R 1
H H10C 0.8461 -0.2751 0.8035 0.115 Uiso calc R 1
C C11 0.1900(4) 0.4419(3) 0.4653(3) 0.0532(8) Uani d . 1
H H11 0.3177 0.4026 0.4418 0.064 Uiso calc R 1
C C12 0.0463(4) 0.3504(3) 0.5222(3) 0.0470(7) Uani d . 1
C C13 -0.1421(4) 0.4064(3) 0.5566(3) 0.0498(7) Uani d . 1
H H13 -0.2379 0.3428 0.5947 0.060 Uiso calc R 1
C C14 0.1928(5) 0.5291(4) 0.8034(4) 0.0744(10) Uani d . 1
H H14A 0.1519 0.4905 0.8970 0.112 Uiso calc R 1
H H14B 0.1452 0.4727 0.7488 0.112 Uiso calc R 1
H H14C 0.1418 0.6310 0.7834 0.112 Uiso calc R 1

loop_
_atom_site_aniso_label
_atom_site_aniso_U_11
_atom_site_aniso_U_22
_atom_site_aniso_U_33
_atom_site_aniso_U_12
_atom_site_aniso_U_13
_atom_site_aniso_U_23
N1 0.0538(15) 0.0380(13) 0.0556(16) -0.0017(11) -0.0224(12) -0.0039(11)
N2 0.0545(15) 0.0452(13) 0.0511(15) -0.0090(11) -0.0184(12) -0.0019(11)
O1 0.0721(14) 0.0400(11) 0.0834(16) 0.0003(10) -0.0463(12) -0.0069(10)
O2 0.0614(16) 0.0542(14) 0.176(3) -0.0057(11) -0.0178(16) -0.0239(16)
C1 0.0442(16) 0.0406(15) 0.0437(17) -0.0039(12) -0.0123(13) -0.0015(12)
C2 0.0496(18) 0.0580(19) 0.0515(19) -0.0095(15) -0.0141(15) -0.0026(14)
C3 0.0475(18) 0.065(2) 0.056(2) 0.0036(15) -0.0188(15) -0.0011(15)
C4 0.0492(18) 0.0499(17) 0.0528(19) 0.0061(14) -0.0097(15) -0.0040(14)
C5 0.0427(16) 0.0400(15) 0.0458(17) -0.0005(12) -0.0083(13) -0.0024(12)
C6 0.0608(19) 0.0353(15) 0.063(2) 0.0006(14) -0.0152(16) -0.0075(14)
C7 0.064(2) 0.0426(16) 0.067(2) -0.0048(15) -0.0239(17) -0.0114(14)
C8 0.0507(17) 0.0432(16) 0.0535(18) -0.0017(13) -0.0204(15) -0.0014(13)
C9 0.078(2) 0.078(2) 0.079(3) -0.0178(19) -0.038(2) -0.0080(19)
C10 0.079(2) 0.058(2) 0.092(3) 0.0232(18) -0.035(2) -0.0121(18)
C11 0.0488(18) 0.0544(18) 0.055(2) 0.0034(14) -0.0140(15) -0.0070(14)
C12 0.0560(19) 0.0397(15) 0.0478(18) -0.0031(14) -0.0249(15) 0.0005(13)
C13 0.0481(18) 0.0493(17) 0.0497(19) -0.0110(14) -0.0121(14) 0.0051(13)
C14 0.070(2) 0.074(2) 0.084(3) -0.0051(18) -0.016(2) -0.0227(19)

loop_
_atom_type_symbol
_atom_type_description
_atom_type_scat_dispersion_real
_atom_type_scat_dispersion_imag
_atom_type_scat_source
C C 0.0033 0.0016 'International Tables Vol C Tables 4.2.6.8 and 6.1.1.4'
H H 0.0000 0.0000 'International Tables Vol C Tables 4.2.6.8 and 6.1.1.4'
N N 0.0061 0.0033 'International Tables Vol C Tables 4.2.6.8 and 6.1.1.4'
O O 0.0106 0.0060 'International Tables Vol C Tables 4.2.6.8 and 6.1.1.4'

loop_
_geom_angle_atom_site_label_1
_geom_angle_atom_site_label_2
_geom_angle_atom_site_label_3
_geom_angle_site_symmetry_1
_geom_angle_site_symmetry_3
_geom_angle
C8 N1 C1 . . 117.3(2)
C2 N2 C1 . . 117.9(2)
C8 O1 C12 . . 119.3(2)
C14 O2 H2 . . 109.5
N2 C1 N1 . . 114.1(2)
N2 C1 C5 . . 123.2(2)
N1 C1 C5 . . 122.7(2)
N2 C2 C3 . . 122.1(3)
N2 C2 C9 . . 117.1(3)
C3 C2 C9 . . 120.8(3)
C4 C3 C2 . . 121.9(3)
C4 C3 H3 . . 119.1
C2 C3 H3 . . 119.1
C3 C4 C5 . . 116.8(3)
C3 C4 C10 . . 121.3(3)
C5 C4 C10 . . 122.0(3)
C1 C5 C6 . . 116.9(2)
C1 C5 C4 . . 118.2(3)
C6 C5 C4 . . 124.9(2)
C7 C6 C5 . . 120.2(3)
C7 C6 H6 . . 119.9
C5 C6 H6 . . 119.9
C6 C7 C8 . . 117.9(3)
C6 C7 H7 . . 121.1
C8 C7 H7 . . 121.1
N1 C8 O1 . . 119.7(2)
N1 C8 C7 . . 124.9(2)
O1 C8 C7 . . 115.3(2)
C2 C9 H9A . . 109.5
C2 C9 H9B . . 109.5
H9A C9 H9B . . 109.5
C2 C9 H9C . . 109.5
H9A C9 H9C . . 109.5
H9B C9 H9C . . 109.5
C4 C10 H10A . . 109.5
C4 C10 H10B . . 109.5
H10A C10 H10B . . 109.5
C4 C10 H10C . . 109.5
H10A C10 H10C . . 109.5
H10B C10 H10C . . 109.5
C12 C11 C13 . 2_566 119.0(3)
C12 C11 H11 . . 120.5
C13 C11 H11 2_566 . 120.5
C13 C12 C11 . . 121.2(2)
C13 C12 O1 . . 116.5(2)
C11 C12 O1 . . 122.1(3)
C12 C13 C11 . 2_566 119.8(3)
C12 C13 H13 . . 120.1
C11 C13 H13 2_566 . 120.1
O2 C14 H14A . . 109.5
O2 C14 H14B . . 109.5
H14A C14 H14B . . 109.5
O2 C14 H14C . . 109.5
H14A C14 H14C . . 109.5
H14B C14 H14C . . 109.5

loop_
_geom_bond_atom_site_label_1
_geom_bond_atom_site_label_2
_geom_bond_site_symmetry_2
_geom_bond_distance
N1 C8 . 1.303(3)
N1 C1 . 1.361(3)
N2 C2 . 1.322(3)
N2 C1 . 1.361(3)
O1 C8 . 1.364(3)
O1 C12 . 1.406(3)
O2 C14 . 1.385(4)
O2 H2 . 0.8200
C1 C5 . 1.407(4)
C2 C3 . 1.396(4)
C2 C9 . 1.498(4)
C3 C4 . 1.373(4)
C3 H3 . 0.9300
C4 C5 . 1.418(4)
C4 C10 . 1.499(4)
C5 C6 . 1.416(4)
C6 C7 . 1.350(4)
C6 H6 . 0.9300
C7 C8 . 1.406(4)
C7 H7 . 0.9300
C9 H9A . 0.9600
C9 H9B . 0.9600
C9 H9C . 0.9600
C10 H10A . 0.9600
C10 H10B . 0.9600
C10 H10C . 0.9600
C11 C12 . 1.372(4)
C11 C13 2_566 1.383(4)
C11 H11 . 0.9300
C12 C13 . 1.367(4)
C13 C11 2_566 1.383(4)
C13 H13 . 0.9300
C14 H14A . 0.9600
C14 H14B . 0.9600
C14 H14C . 0.9600

loop_
_geom_hbond_atom_site_label_D
_geom_hbond_atom_site_label_H
_geom_hbond_atom_site_label_A
_geom_hbond_site_symmetry_A
_geom_hbond_distance_DH
_geom_hbond_distance_HA
_geom_hbond_distance_DA
_geom_hbond_angle_DHA
O2 H2 N2 1_555 0.82 2.06 2.882(3) 178
C6 H6 O2 1_545 0.93 2.53 3.414(4) 159
C10 H10A O2 1_545 0.96 2.54 3.436(4) 156
C13 H13 N2 1_455 0.93 2.61 3.450(4) 151

loop_
_geom_torsion_atom_site_label_1
_geom_torsion_atom_site_label_2
_geom_torsion_atom_site_label_3
_geom_torsion_atom_site_label_4
_geom_torsion_site_symmetry_1
_geom_torsion_site_symmetry_4
_geom_torsion
C2 N2 C1 N1 . . -177.8(2)
C2 N2 C1 C5 . . 1.3(4)
C8 N1 C1 N2 . . 178.0(2)
C8 N1 C1 C5 . . -1.1(4)
C1 N2 C2 C3 . . -2.0(4)
C1 N2 C2 C9 . . 177.3(3)
N2 C2 C3 C4 . . 1.5(5)
C9 C2 C3 C4 . . -177.8(3)
C2 C3 C4 C5 . . 0.0(4)
C2 C3 C4 C10 . . 179.5(3)
N2 C1 C5 C6 . . -179.4(3)
N1 C1 C5 C6 . . -0.4(4)
N2 C1 C5 C4 . . 0.1(4)
N1 C1 C5 C4 . . 179.1(3)
C3 C4 C5 C1 . . -0.7(4)
C10 C4 C5 C1 . . 179.7(3)
C3 C4 C5 C6 . . 178.8(3)
C10 C4 C5 C6 . . -0.8(5)
C1 C5 C6 C7 . . 1.0(4)
C4 C5 C6 C7 . . -178.5(3)
C5 C6 C7 C8 . . 0.0(5)
C1 N1 C8 O1 . . -177.9(2)
C1 N1 C8 C7 . . 2.2(4)
C12 O1 C8 N1 . . 4.6(4)
C12 O1 C8 C7 . . -175.5(3)
C6 C7 C8 N1 . . -1.7(5)
C6 C7 C8 O1 . . 178.5(3)
C13 C11 C12 C13 2_566 . 0.3(5)
C13 C11 C12 O1 2_566 . 175.5(2)
C8 O1 C12 C13 . . -126.0(3)
C8 O1 C12 C11 . . 58.6(4)
C11 C12 C13 C11 . 2_566 -0.3(5)
O1 C12 C13 C11 . 2_566 -175.7(2)
